data_7232464
loop_
_publ_author_name
'Larpent, Patrick'
'Jouaiti, Abdelaziz'
'Kyritsakas, Nathalie'
'Hosseini, Mir Wais'

_publ_section_title
;
 Molecular tectonics: homochiral 1D and 2D cadmium based coordination
 networks
;
_journal_issue 15
_journal_name_full CrystEngComm
_journal_page_first 2534
_journal_paper_doi 10.1039/C9CE00113A
_journal_volume 21
_journal_year 2019
_chemical_absolute_configuration ad
_chemical_formula_moiety 'C28 H38 Cd N6 O12'
_chemical_formula_sum 'C28 H38 Cd N6 O12'
_chemical_formula_weight 763.04
_space_group_IT_number 1
_space_group_name_Hall 'P 1'
_space_group_name_H-M_alt 'P 1'
_symmetry_cell_setting triclinic
_symmetry_space_group_name_Hall 'P 1'
_symmetry_space_group_name_H-M 'P 1'
_atom_sites_solution_hydrogens geom
_atom_sites_solution_primary direct
_atom_sites_solution_secondary difmap
_audit_creation_method SHELXL-97
_audit_update_record
;
2018-11-09 deposited with the CCDC.    2019-03-04 downloaded from the CCDC.
;
_cell_angle_alpha 69.2050(10)
_cell_angle_beta 72.4780(10)
_cell_angle_gamma 73.2950(10)
_cell_formula_units_Z 2
_cell_length_a 9.58640(10)
_cell_length_b 12.4322(2)
_cell_length_c 15.9217(2)
_cell_measurement_reflns_used 9967
_cell_measurement_temperature 173(2)
_cell_measurement_theta_max 29.82
_cell_measurement_theta_min 2.28
_cell_volume 1656.57(4)
_computing_cell_refinement 'Bruker SMART'
_computing_data_collection 'Bruker SMART'
_computing_data_reduction 'Bruker SAINT'
_computing_molecular_graphics 'Bruker SHELXTL'
_computing_publication_material 'Bruker SHELXTL'
_computing_structure_refinement 'SHELXL-97 (Sheldrick, 2008)'
_computing_structure_solution 'SHELXS-97 (Sheldrick, 2008)'
_diffrn_ambient_temperature 173(2)
_diffrn_measured_fraction_theta_full 0.991
_diffrn_measured_fraction_theta_max 0.991
_diffrn_measurement_device_type 'CCD area detector'
_diffrn_measurement_method 'phi and omega scans'
_diffrn_radiation_monochromator graphite
_diffrn_radiation_source 'fine-focus sealed tube'
_diffrn_radiation_type MoK\a
_diffrn_radiation_wavelength 0.71073
_diffrn_reflns_av_R_equivalents 0.0303
_diffrn_reflns_av_sigmaI/netI 0.0500
_diffrn_reflns_limit_h_max 13
_diffrn_reflns_limit_h_min -13
_diffrn_reflns_limit_k_max 17
_diffrn_reflns_limit_k_min -16
_diffrn_reflns_limit_l_max 22
_diffrn_reflns_limit_l_min -22
_diffrn_reflns_number 33438
_diffrn_reflns_theta_full 29.51
_diffrn_reflns_theta_max 29.51
_diffrn_reflns_theta_min 1.40
_exptl_absorpt_coefficient_mu 0.728
_exptl_absorpt_correction_T_max 0.9714
_exptl_absorpt_correction_T_min 0.9576
_exptl_absorpt_correction_type multi-scan
_exptl_absorpt_process_details sadabs
_exptl_crystal_colour colorless
_exptl_crystal_density_diffrn 1.530
_exptl_crystal_density_meas ?
_exptl_crystal_density_method 'not measured'
_exptl_crystal_description prism
_exptl_crystal_F_000 784
_exptl_crystal_size_max 0.06
_exptl_crystal_size_mid 0.04
_exptl_crystal_size_min 0.04
_refine_diff_density_max 1.394
_refine_diff_density_min -0.948
_refine_diff_density_rms 0.108
_refine_ls_abs_structure_details 'Flack H D (1983), Acta Cryst. A39, 876-881'
_refine_ls_abs_structure_Flack 0.04(2)
_refine_ls_extinction_method none
_refine_ls_goodness_of_fit_ref 1.079
_refine_ls_hydrogen_treatment constr
_refine_ls_matrix_type full
_refine_ls_number_parameters 860
_refine_ls_number_reflns 15756
_refine_ls_number_restraints 5
_refine_ls_restrained_S_all 1.079
_refine_ls_R_factor_all 0.0533
_refine_ls_R_factor_gt 0.0467
_refine_ls_shift/su_max 0.003
_refine_ls_shift/su_mean 0.000
_refine_ls_structure_factor_coef Fsqd
_refine_ls_weighting_details 'calc w=1/[\s^2^(Fo^2^)+(0.0676P)^2^+1.8074P] where P=(Fo^2^+2Fc^2^)/3'
_refine_ls_weighting_scheme calc
_refine_ls_wR_factor_gt 0.1237
_refine_ls_wR_factor_ref 0.1304
_reflns_number_gt 14057
_reflns_number_total 15756
_reflns_threshold_expression >2sigma(I)
_cod_data_source_file c9ce00113a1.cif
_cod_data_source_block e2656b
_cod_depositor_comments
;
The following automatic conversions were performed:

'_symmetry_cell_setting' value 'Triclinic' changed to 'triclinic'
according to
/home/data/users/saulius/crontab/automatic-downloads/rss-feeds/RSC/lib/dictionaries/cif_core.dic
dictionary named 'cif_core.dic' version 2.4.2 from 2011-04-26.

'_exptl_crystal_density_meas' value 'none' was changed to '?' - the
value is perceived as not measured.

Automatic conversion script
Id: cif_fix_values 4973 2017-02-22 13:04:09Z antanas 

 Adding full bibliography for 7232459--7232464.cif.
;
_cod_original_sg_symbol_H-M P1
_cod_database_code 7232464

loop_
_symmetry_equiv_pos_as_xyz
'x, y, z'

loop_
_atom_site_label
_atom_site_type_symbol
_atom_site_fract_x
_atom_site_fract_y
_atom_site_fract_z
_atom_site_U_iso_or_equiv
_atom_site_adp_type
_atom_site_occupancy
_atom_site_symmetry_multiplicity
_atom_site_calc_flag
_atom_site_refinement_flags
Cd1 Cd -0.01936(3) 0.84538(2) 0.698600(18) 0.01981(14) Uani 1 1 d .
N1 N 0.1255(8) 0.8575(7) 0.5526(5) 0.0202(17) Uani 1 1 d .
C1 C 0.1030(10) 0.9508(9) 0.4831(6) 0.030(2) Uani 1 1 d .
H1 H 0.0251 1.0146 0.4948 0.036 Uiso 1 1 calc R
C2 C 0.1874(9) 0.9631(8) 0.3914(5) 0.0230(19) Uani 1 1 d .
H2 H 0.1671 1.0329 0.3431 0.028 Uiso 1 1 calc R
C3 C 0.3024(7) 0.8679(8) 0.3746(5) 0.0178(18) Uani 1 1 d .
C4 C 0.3156(10) 0.7762(9) 0.4488(6) 0.0237(19) Uani 1 1 d .
H4 H 0.3892 0.7085 0.4409 0.028 Uiso 1 1 calc R
C5 C 0.2305(10) 0.7719(9) 0.5363(6) 0.0212(18) Uani 1 1 d .
H5 H 0.2503 0.7036 0.5859 0.025 Uiso 1 1 calc R
C6 C 0.3885(9) 0.8751(8) 0.2830(6) 0.0212(19) Uani 1 1 d .
C7 C 0.5449(9) 0.8376(8) 0.2663(5) 0.0192(17) Uani 1 1 d .
C8 C 0.6329(8) 0.8346(8) 0.1764(5) 0.0185(17) Uani 1 1 d .
H8 H 0.7386 0.8113 0.1660 0.022 Uiso 1 1 calc R
C9 C 0.5607(10) 0.8664(8) 0.1044(5) 0.0235(19) Uani 1 1 d .
C10 C 0.4035(8) 0.9079(8) 0.1175(5) 0.0171(16) Uani 1 1 d .
C11 C 0.3193(9) 0.9109(8) 0.2077(5) 0.0185(17) Uani 1 1 d .
H11 H 0.2140 0.9376 0.2175 0.022 Uiso 1 1 calc R
O1 O 0.6096(6) 0.8102(7) 0.3376(4) 0.0335(17) Uani 1 1 d .
C12 C 0.7717(8) 0.7776(9) 0.3229(5) 0.034(2) Uani 1 1 d .
H12A H 0.8183 0.8346 0.2675 0.041 Uiso 1 1 calc R
H12B H 0.8077 0.6985 0.3141 0.041 Uiso 1 1 calc R
C13 C 0.8106(6) 0.7782(5) 0.4054(4) 0.0286(11) Uani 1 1 d D
H13 H 0.7707 0.8586 0.4130 0.034 Uiso 1 1 calc R
C14 C 0.7446(5) 0.6966(5) 0.4861(3) 0.093(2) Uani 1 1 d D
H14A H 0.7727 0.6985 0.5397 0.139 Uiso 0.50 1 calc PR
H14B H 0.7801 0.6173 0.4792 0.139 Uiso 0.50 1 calc PR
H14C H 0.6356 0.7179 0.4947 0.139 Uiso 0.50 1 calc PR
H14D H 0.6863 0.6573 0.4693 0.139 Uiso 0.50 1 calc PR
H14E H 0.6788 0.7385 0.5299 0.139 Uiso 0.50 1 calc PR
H14F H 0.8233 0.6379 0.5144 0.139 Uiso 0.50 1 calc PR
O2 O 0.9736(8) 0.7531(12) 0.3931(8) 0.093(3) Uani 1 1 d .
H2A H 1.0150 0.7384 0.3427 0.139 Uiso 1 1 calc R
O3 O 0.3418(7) 0.9332(8) 0.0476(5) 0.045(2) Uani 1 1 d .
C15 C 0.1884(12) 0.9389(11) 0.0638(7) 0.038(3) Uani 1 1 d .
H15A H 0.1321 1.0123 0.0792 0.046 Uiso 1 1 calc R
H15B H 0.1594 0.8718 0.1169 0.046 Uiso 1 1 calc R
C16 C 0.1481(12) 0.9358(9) -0.0209(5) 0.042(3) Uani 1 1 d .
H16 H 0.0400 0.9671 -0.0220 0.050 Uiso 1 1 calc R
O4 O 0.2013(9) 0.8106(6) -0.0219(5) 0.0509(19) Uani 1 1 d .
H4A H 0.1571 0.7672 0.0265 0.076 Uiso 1 1 calc R
C17 C 0.2603(10) 0.9960(7) -0.1137(4) 0.056(2) Uani 1 1 d .
H17A H 0.2406 0.9860 -0.1671 0.084 Uiso 1 1 calc R
H17B H 0.3639 0.9584 -0.1093 0.084 Uiso 1 1 calc R
H17C H 0.2444 1.0799 -0.1208 0.084 Uiso 1 1 calc R
C18 C 0.6592(10) 0.8638(9) 0.0108(6) 0.026(2) Uani 1 1 d .
C19 C 0.7741(10) 0.7744(8) 0.0029(6) 0.028(2) Uani 1 1 d .
H19 H 0.7934 0.7116 0.0560 0.033 Uiso 1 1 calc R
C20 C 0.8622(10) 0.7733(8) -0.0801(5) 0.0258(19) Uani 1 1 d .
H20 H 0.9453 0.7097 -0.0824 0.031 Uiso 1 1 calc R
N2 N 0.8431(8) 0.8546(8) -0.1604(6) 0.0256(19) Uani 1 1 d .
C21 C 0.7211(11) 0.9499(9) -0.1503(7) 0.029(2) Uani 1 1 d .
H21 H 0.6999 1.0132 -0.2028 0.035 Uiso 1 1 calc R
C22 C 0.6343(10) 0.9497(8) -0.0645(6) 0.029(2) Uani 1 1 d .
H22 H 0.5530 1.0138 -0.0587 0.035 Uiso 1 1 calc R
O5 O 0.1257(7) 0.9634(6) 0.7167(5) 0.0372(15) Uani 1 1 d .
O6 O -0.0608(8) 1.0745(8) 0.6588(5) 0.054(2) Uani 1 1 d .
N3 N 0.0474(9) 1.0609(8) 0.6973(7) 0.038(2) Uani 1 1 d .
O7 O 0.0738(9) 1.1417(7) 0.7160(7) 0.077(3) Uani 1 1 d .
O8 O -0.0528(6) 0.6758(4) 0.6705(3) 0.0343(10) Uani 1 1 d .
O9 O -0.1399(6) 0.6208(6) 0.8164(4) 0.0452(13) Uani 1 1 d .
N4 N -0.1026(8) 0.6060(7) 0.7399(5) 0.0301(15) Uani 1 1 d .
O10 O -0.1186(8) 0.5096(6) 0.7368(4) 0.0417(17) Uani 1 1 d .
O11 O 0.1864(7) 0.7064(6) 0.7505(4) 0.0314(16) Uani 1 1 d .
C23 C 0.2670(10) 0.7210(9) 0.7928(6) 0.0294(19) Uani 1 1 d .
H23 H 0.2231 0.7660 0.8350 0.035 Uiso 1 1 calc R
N5 N 0.4116(10) 0.6755(9) 0.7802(6) 0.043(2) Uani 1 1 d .
C24 C 0.4904(11) 0.5999(10) 0.7300(8) 0.052(3) Uani 1 1 d .
H24A H 0.4227 0.5820 0.7036 0.077 Uiso 1 1 calc R
H24B H 0.5379 0.5272 0.7700 0.077 Uiso 1 1 calc R
H24C H 0.5673 0.6361 0.6802 0.077 Uiso 1 1 calc R
C25 C 0.4989(11) 0.7073(9) 0.8233(7) 0.045(2) Uani 1 1 d .
H25A H 0.4330 0.7566 0.8617 0.068 Uiso 1 1 calc R
H25B H 0.5715 0.7510 0.7758 0.068 Uiso 1 1 calc R
H25C H 0.5518 0.6361 0.8617 0.068 Uiso 1 1 calc R
O12 O -0.2405(8) 0.9387(7) 0.6430(5) 0.041(2) Uani 1 1 d .
C26 C -0.3079(8) 0.9100(8) 0.6060(5) 0.0247(18) Uani 1 1 d .
H26 H -0.2589 0.8477 0.5795 0.030 Uiso 1 1 calc R
N6 N -0.4532(8) 0.9618(8) 0.5994(6) 0.033(2) Uani 1 1 d .
C27 C -0.5318(10) 0.9124(10) 0.5590(7) 0.050(3) Uani 1 1 d .
H27A H -0.6336 0.9587 0.5592 0.076 Uiso 0.50 1 calc PR
H27B H -0.5358 0.8307 0.5956 0.076 Uiso 0.50 1 calc PR
H27C H -0.4780 0.9150 0.4956 0.076 Uiso 0.50 1 calc PR
H27D H -0.4647 0.8443 0.5411 0.076 Uiso 0.50 1 calc PR
H27E H -0.5625 0.9722 0.5046 0.076 Uiso 0.50 1 calc PR
H27F H -0.6203 0.8879 0.6047 0.076 Uiso 0.50 1 calc PR
C28 C -0.5346(10) 1.0575(10) 0.6365(9) 0.063(4) Uani 1 1 d .
H28A H -0.4929 1.0541 0.6868 0.094 Uiso 1 1 calc R
H28B H -0.6399 1.0516 0.6601 0.094 Uiso 1 1 calc R
H28C H -0.5264 1.1322 0.5880 0.094 Uiso 1 1 calc R
Cd2 Cd 0.95595(3) 0.35791(2) 0.184569(18) 0.02052(15) Uani 1 1 d .
N7 N 0.8178(8) 0.3445(7) 0.3305(5) 0.0214(18) Uani 1 1 d .
C29 C 0.8265(9) 0.2435(8) 0.4024(5) 0.0210(17) Uani 1 1 d .
H29 H 0.8961 0.1749 0.3925 0.025 Uiso 1 1 calc R
C30 C 0.7379(10) 0.2389(9) 0.4876(6) 0.029(2) Uani 1 1 d .
H30 H 0.7478 0.1672 0.5359 0.035 Uiso 1 1 calc R
C31 C 0.6348(10) 0.3345(8) 0.5061(5) 0.025(2) Uani 1 1 d .
C32 C 0.6153(11) 0.4443(9) 0.4327(6) 0.030(2) Uani 1 1 d .
H32 H 0.5405 0.5110 0.4416 0.036 Uiso 1 1 calc R
C33 C 0.7158(12) 0.4443(9) 0.3474(7) 0.029(2) Uani 1 1 d .
H33 H 0.7140 0.5160 0.2988 0.035 Uiso 1 1 calc R
C34 C 0.5347(10) 0.3355(8) 0.6019(5) 0.023(2) Uani 1 1 d .
C35 C 0.3790(10) 0.3674(9) 0.6145(6) 0.032(2) Uani 1 1 d .
C36 C 0.2984(11) 0.3627(9) 0.6997(6) 0.032(2) Uani 1 1 d .
H36 H 0.1926 0.3843 0.7090 0.038 Uiso 1 1 calc R
C37 C 0.3634(9) 0.3267(8) 0.7775(6) 0.0227(18) Uani 1 1 d .
C38 C 0.5142(10) 0.2971(8) 0.7596(6) 0.028(2) Uani 1 1 d .
C39 C 0.6015(10) 0.2970(8) 0.6748(6) 0.026(2) Uani 1 1 d .
H39 H 0.7068 0.2708 0.6663 0.031 Uiso 1 1 calc R
O13 O 0.3239(8) 0.3965(7) 0.5366(5) 0.0373(17) Uani 1 1 d .
C40 C 0.1804(9) 0.4654(10) 0.5357(6) 0.043(2) Uani 1 1 d .
H40A H 0.1795 0.5188 0.4725 0.052 Uiso 1 1 calc R
H40B H 0.1582 0.5147 0.5770 0.052 Uiso 1 1 calc R
C41 C 0.0592(7) 0.3990(6) 0.5644(4) 0.0413(14) Uani 1 1 d D
H41 H 0.0622 0.3425 0.6271 0.050 Uiso 1 1 calc R
O14 O 0.086(2) 0.3349(16) 0.4960(11) 0.0231(10) Uani 1 1 d .
H14 H 0.1743 0.3320 0.4656 0.035 Uiso 1 1 calc R
C42 C -0.0851(5) 0.4779(5) 0.5681(3) 0.0231(10) Uani 1 1 d D
H42A H -0.1636 0.4326 0.5870 0.035 Uiso 0.50 1 calc PR
H42B H -0.0889 0.5344 0.5071 0.035 Uiso 0.50 1 calc PR
H42C H -0.1006 0.5201 0.6128 0.035 Uiso 0.50 1 calc PR
H42D H -0.0718 0.5588 0.5510 0.035 Uiso 0.50 1 calc PR
H42E H -0.1465 0.4570 0.6308 0.035 Uiso 0.50 1 calc PR
H42F H -0.1348 0.4714 0.5251 0.035 Uiso 0.50 1 calc PR
O15 O 0.5768(7) 0.2688(6) 0.8387(4) 0.0284(13) Uani 1 1 d .
C43 C 0.7370(10) 0.2565(8) 0.8244(6) 0.0229(17) Uani 1 1 d .
H43A H 0.7746 0.3171 0.7682 0.027 Uiso 1 1 calc R
H43B H 0.7905 0.1779 0.8179 0.027 Uiso 1 1 calc R
C44 C 0.7588(9) 0.2726(8) 0.9097(6) 0.0299(18) Uani 1 1 d .
H44 H 0.6993 0.2230 0.9654 0.036 Uiso 1 1 calc R
O16 O 0.7144(9) 0.3864(7) 0.9123(5) 0.052(2) Uani 1 1 d .
H16A H 0.7349 0.4318 0.8588 0.079 Uiso 1 1 calc R
C45 C 0.9392(11) 0.2225(10) 0.9113(7) 0.081(3) Uani 1 1 d .
H45A H 0.9545 0.2178 0.9708 0.121 Uiso 1 1 calc R
H45B H 0.9980 0.2761 0.8617 0.121 Uiso 1 1 calc R
H45C H 0.9712 0.1443 0.9025 0.121 Uiso 1 1 calc R
O17 O 0.7975(8) 0.2298(7) 0.1756(5) 0.0455(17) Uani 1 1 d .
O18 O 0.9949(8) 0.1352(6) 0.2238(5) 0.0433(18) Uani 1 1 d .
N9 N 0.8833(10) 0.1320(8) 0.2045(6) 0.0375(19) Uani 1 1 d .
O19 O 0.8551(10) 0.0413(7) 0.2104(7) 0.083(3) Uani 1 1 d .
C46 C 0.2723(11) 0.3331(8) 0.8689(6) 0.028(2) Uani 1 1 d .
C47 C 0.2993(12) 0.2426(10) 0.9560(6) 0.040(3) Uani 1 1 d .
H47 H 0.3791 0.1761 0.9571 0.048 Uiso 1 1 calc R
C48 C 0.2007(11) 0.2610(10) 1.0360(6) 0.028(2) Uani 1 1 d .
H48 H 0.2181 0.2041 1.0922 0.034 Uiso 1 1 calc R
N8 N 0.0913(9) 0.3444(7) 1.0424(4) 0.028(2) Uani 1 1 d .
C49 C 0.0592(11) 0.4305(9) 0.9684(6) 0.033(2) Uani 1 1 d .
H49 H -0.0238 0.4931 0.9752 0.040 Uiso 1 1 calc R
C50 C 0.1491(10) 0.4297(9) 0.8780(6) 0.032(2) Uani 1 1 d .
H50 H 0.1272 0.4921 0.8251 0.039 Uiso 1 1 calc R
C51 C 0.6583(11) 0.4723(9) 0.0982(6) 0.035(2) Uani 1 1 d .
H51 H 0.7007 0.4156 0.0654 0.042 Uiso 1 1 calc R
C52 C 0.4222(13) 0.4963(12) 0.0536(8) 0.060(3) Uani 1 1 d .
H52A H 0.3491 0.4514 0.0991 0.089 Uiso 1 1 calc R
H52B H 0.4862 0.4509 0.0118 0.089 Uiso 1 1 calc R
H52C H 0.3698 0.5708 0.0182 0.089 Uiso 1 1 calc R
C53 C 0.4444(12) 0.6006(10) 0.1681(10) 0.075(4) Uani 1 1 d .
H53A H 0.5209 0.6017 0.1969 0.113 Uiso 1 1 calc R
H53B H 0.3623 0.5689 0.2160 0.113 Uiso 1 1 calc R
H53C H 0.4063 0.6807 0.1327 0.113 Uiso 1 1 calc R
C54 C 1.2610(11) 0.3057(10) 0.2681(6) 0.034(2) Uani 1 1 d .
H54 H 1.2192 0.3772 0.2836 0.040 Uiso 1 1 calc R
C55 C 1.4647(11) 0.1530(9) 0.2530(6) 0.048(3) Uani 1 1 d .
H55A H 1.5547 0.1714 0.2059 0.072 Uiso 1 1 calc R
H55B H 1.4002 0.1314 0.2268 0.072 Uiso 1 1 calc R
H55C H 1.4932 0.0873 0.3053 0.072 Uiso 1 1 calc R
C56 C 1.4638(13) 0.2864(12) 0.3325(8) 0.065(4) Uani 1 1 d .
H56A H 1.4065 0.3595 0.3465 0.097 Uiso 1 1 calc R
H56B H 1.5627 0.2981 0.2942 0.097 Uiso 1 1 calc R
H56C H 1.4750 0.2240 0.3901 0.097 Uiso 1 1 calc R
N10 N 1.0322(9) 0.5976(9) 0.1699(8) 0.061(3) Uani 1 1 d .
N11 N 0.5153(9) 0.5204(8) 0.1015(5) 0.035(2) Uani 1 1 d .
N12 N 1.3861(9) 0.2536(8) 0.2837(5) 0.0332(19) Uani 1 1 d .
O20 O 1.0305(12) 0.5540(8) 0.1126(10) 0.061(3) Uani 1 1 d .
O21 O 1.0139(11) 0.5318(7) 0.2565(7) 0.061(3) Uani 1 1 d .
O22 O 1.0415(9) 0.6971(7) 0.1552(6) 0.061(3) Uani 1 1 d .
O23 O 0.7427(8) 0.4929(7) 0.1331(5) 0.0389(18) Uani 1 1 d .
O24 O 1.1824(7) 0.2719(6) 0.2328(5) 0.0336(17) Uani 1 1 d .

loop_
_atom_site_aniso_label
_atom_site_aniso_U_11
_atom_site_aniso_U_22
_atom_site_aniso_U_33
_atom_site_aniso_U_23
_atom_site_aniso_U_13
_atom_site_aniso_U_12
Cd1 0.0162(3) 0.0283(4) 0.0112(3) -0.0071(3) 0.00149(18) -0.0020(3)
N1 0.017(3) 0.019(4) 0.013(3) -0.002(3) 0.008(2) -0.004(3)
C1 0.025(4) 0.041(6) 0.014(4) -0.013(4) 0.006(3) 0.004(4)
C2 0.016(3) 0.032(5) 0.010(3) -0.005(3) 0.001(2) 0.005(3)
C3 0.004(3) 0.032(5) 0.015(4) -0.008(4) -0.003(2) 0.003(3)
C4 0.023(3) 0.020(4) 0.027(4) -0.015(3) -0.002(3) 0.005(3)
C5 0.022(3) 0.022(4) 0.015(3) -0.003(3) 0.001(3) -0.008(3)
C6 0.015(3) 0.032(5) 0.019(4) -0.011(4) 0.001(3) -0.006(3)
C7 0.015(3) 0.025(5) 0.008(3) 0.001(3) -0.004(2) 0.004(3)
C8 0.012(3) 0.027(5) 0.015(3) -0.007(3) -0.003(2) 0.000(3)
C9 0.023(3) 0.037(5) 0.010(3) -0.012(3) 0.004(2) -0.007(3)
C10 0.009(2) 0.036(4) 0.009(3) -0.015(3) 0.0023(19) -0.001(2)
C11 0.012(3) 0.027(5) 0.015(3) -0.007(3) -0.003(2) 0.000(3)
O1 0.007(2) 0.074(5) 0.016(2) -0.020(3) -0.0011(17) 0.005(3)
C12 0.009(2) 0.072(6) 0.022(3) -0.022(4) 0.003(2) -0.007(3)
C13 0.028(2) 0.035(3) 0.026(2) -0.010(2) -0.012(2) -0.003(2)
C14 0.042(3) 0.146(7) 0.102(6) -0.037(5) -0.019(3) -0.032(4)
O2 0.042(3) 0.146(7) 0.102(6) -0.037(5) -0.019(3) -0.032(4)
O3 0.018(2) 0.100(6) 0.017(3) -0.019(3) 0.0040(19) -0.018(3)
C15 0.029(4) 0.055(7) 0.031(5) -0.012(4) -0.001(3) -0.015(4)
C16 0.055(5) 0.063(6) 0.016(3) -0.006(3) -0.012(3) -0.029(5)
O4 0.080(5) 0.034(4) 0.038(4) -0.015(3) -0.012(3) -0.006(3)
C17 0.085(5) 0.063(5) 0.024(3) -0.006(3) -0.029(3) -0.012(4)
C18 0.021(4) 0.043(6) 0.011(3) -0.010(3) 0.008(3) -0.009(4)
C19 0.035(4) 0.024(5) 0.018(4) -0.007(4) -0.007(3) 0.005(4)
C20 0.024(3) 0.022(5) 0.014(3) 0.000(3) -0.002(3) 0.011(3)
N2 0.021(4) 0.025(5) 0.027(4) -0.013(4) 0.000(3) 0.004(3)
C21 0.029(4) 0.013(4) 0.026(4) -0.003(3) 0.008(3) 0.004(3)
C22 0.029(4) 0.013(4) 0.026(4) -0.003(3) 0.008(3) 0.004(3)
O5 0.023(3) 0.025(4) 0.061(4) -0.011(3) -0.012(3) -0.001(3)
O6 0.024(4) 0.079(6) 0.044(4) -0.004(4) -0.011(3) 0.000(4)
N3 0.019(3) 0.028(4) 0.065(5) -0.015(3) 0.000(3) -0.009(3)
O7 0.051(4) 0.057(5) 0.142(8) -0.059(5) -0.013(4) -0.012(3)
O8 0.045(2) 0.038(3) 0.027(2) -0.006(2) -0.0079(19) -0.023(2)
O9 0.038(2) 0.063(4) 0.036(2) -0.025(2) 0.000(2) -0.009(2)
N4 0.023(3) 0.024(4) 0.043(3) -0.014(3) -0.010(2) 0.004(2)
O10 0.067(4) 0.030(4) 0.034(3) -0.005(3) -0.015(3) -0.021(3)
O11 0.029(3) 0.036(4) 0.026(3) -0.012(3) -0.013(2) 0.008(3)
C23 0.026(4) 0.042(5) 0.017(3) -0.005(3) -0.007(3) -0.006(4)
N5 0.033(4) 0.043(5) 0.056(5) -0.021(4) -0.011(4) -0.004(4)
C24 0.031(5) 0.067(8) 0.066(5) -0.030(5) -0.008(4) -0.013(5)
C25 0.032(4) 0.046(6) 0.048(5) -0.002(4) -0.009(4) -0.008(4)
O12 0.032(4) 0.056(5) 0.039(4) -0.021(3) -0.002(3) -0.012(4)
C26 0.010(3) 0.045(5) 0.019(3) -0.010(3) 0.000(2) -0.008(3)
N6 0.019(3) 0.048(5) 0.042(5) -0.021(4) -0.012(3) -0.005(3)
C27 0.024(4) 0.080(8) 0.044(5) -0.018(5) -0.009(4) -0.004(5)
C28 0.016(4) 0.059(7) 0.138(10) -0.075(7) -0.016(5) 0.014(4)
Cd2 0.0180(3) 0.0270(4) 0.0126(3) -0.0073(3) 0.00221(19) -0.0026(3)
N7 0.018(3) 0.034(5) 0.014(3) -0.011(3) -0.008(3) 0.002(3)
C29 0.020(3) 0.019(4) 0.019(4) -0.001(3) -0.007(3) 0.001(3)
C30 0.032(4) 0.029(5) 0.021(4) -0.003(4) -0.008(3) -0.002(4)
C31 0.034(5) 0.031(6) 0.010(4) -0.011(4) 0.006(3) -0.011(4)
C32 0.033(4) 0.028(5) 0.009(3) -0.001(3) 0.006(3) 0.007(3)
C33 0.040(5) 0.020(4) 0.017(4) -0.007(3) 0.002(3) 0.004(3)
C34 0.022(4) 0.030(5) 0.009(3) -0.009(3) 0.005(3) 0.002(3)
C35 0.020(4) 0.054(7) 0.030(4) -0.027(4) 0.002(3) -0.009(4)
C36 0.032(4) 0.037(5) 0.027(4) -0.012(4) -0.003(3) -0.008(4)
C37 0.022(3) 0.019(4) 0.021(4) -0.004(3) 0.003(3) -0.005(3)
C38 0.035(4) 0.032(5) 0.016(3) -0.002(3) -0.014(3) -0.004(3)
C39 0.017(3) 0.036(5) 0.016(4) -0.009(4) 0.006(3) -0.002(3)
O13 0.032(3) 0.062(5) 0.020(3) -0.016(3) -0.006(2) -0.007(3)
C40 0.020(3) 0.083(7) 0.035(4) -0.033(5) -0.003(3) -0.007(4)
C41 0.038(3) 0.044(4) 0.037(3) -0.012(3) -0.010(3) -0.001(3)
O14 0.0140(19) 0.032(3) 0.021(2) -0.008(2) -0.0042(17) 0.0003(19)
C42 0.0140(19) 0.032(3) 0.021(2) -0.008(2) -0.0042(17) 0.0003(19)
O15 0.028(3) 0.042(4) 0.012(2) -0.007(2) -0.0036(19) -0.004(2)
C43 0.025(4) 0.027(4) 0.018(3) -0.008(3) -0.008(3) -0.002(3)
C44 0.024(3) 0.034(5) 0.032(4) -0.009(3) -0.009(2) -0.006(3)
O16 0.072(4) 0.067(5) 0.030(3) -0.022(3) 0.004(3) -0.039(4)
C45 0.074(6) 0.093(8) 0.102(8) -0.033(6) -0.060(6) -0.009(5)
O17 0.036(3) 0.044(4) 0.061(4) -0.022(3) -0.012(3) -0.007(3)
O18 0.034(4) 0.037(4) 0.049(4) -0.005(3) -0.004(3) -0.008(3)
N9 0.028(4) 0.026(4) 0.052(4) -0.012(3) -0.002(3) -0.003(3)
O19 0.065(4) 0.032(4) 0.155(9) -0.036(5) -0.012(5) -0.015(3)
C46 0.038(5) 0.019(5) 0.020(4) -0.013(4) 0.001(3) 0.004(4)
C47 0.035(5) 0.050(6) 0.015(3) 0.003(3) 0.001(3) -0.003(4)
C48 0.027(4) 0.038(6) 0.007(3) -0.006(3) 0.003(3) 0.004(4)
N8 0.027(4) 0.038(6) 0.007(3) -0.006(3) 0.003(3) 0.004(4)
C49 0.027(4) 0.040(6) 0.023(4) -0.016(4) 0.007(3) 0.002(4)
C50 0.025(4) 0.045(6) 0.013(4) -0.005(4) 0.007(3) -0.001(4)
C51 0.037(5) 0.019(4) 0.029(4) 0.006(3) -0.006(3) 0.005(4)
C52 0.043(5) 0.095(9) 0.050(5) -0.005(5) -0.033(4) -0.025(5)
C53 0.042(6) 0.048(7) 0.131(11) -0.055(7) -0.017(6) 0.032(5)
C54 0.032(4) 0.041(5) 0.027(4) -0.009(3) 0.003(3) -0.018(4)
C55 0.045(6) 0.051(7) 0.047(5) -0.001(4) -0.017(4) -0.018(5)
C56 0.053(6) 0.112(11) 0.065(7) -0.047(7) -0.019(5) -0.035(7)
N10 0.016(3) 0.051(6) 0.121(9) -0.042(6) 0.003(4) -0.010(3)
N11 0.026(4) 0.035(5) 0.032(4) 0.005(3) -0.012(3) 0.000(3)
N12 0.034(4) 0.032(4) 0.030(4) -0.006(3) -0.008(3) -0.004(3)
O20 0.062(4) 0.039(4) 0.075(5) -0.033(4) 0.030(4) -0.025(4)
O21 0.062(4) 0.039(4) 0.075(5) -0.033(4) 0.030(4) -0.025(4)
O22 0.062(4) 0.039(4) 0.075(5) -0.033(4) 0.030(4) -0.025(4)
O23 0.033(4) 0.038(5) 0.038(4) -0.010(3) -0.011(3) 0.004(3)
O24 0.024(3) 0.045(5) 0.036(3) -0.018(3) -0.021(2) 0.010(3)

loop_
_atom_type_symbol
_atom_type_description
_atom_type_scat_dispersion_real
_atom_type_scat_dispersion_imag
_atom_type_scat_source
C C 0.0033 0.0016 'International Tables Vol C Tables 4.2.6.8 and 6.1.1.4'
H H 0.0000 0.0000 'International Tables Vol C Tables 4.2.6.8 and 6.1.1.4'
N N 0.0061 0.0033 'International Tables Vol C Tables 4.2.6.8 and 6.1.1.4'
O O 0.0106 0.0060 'International Tables Vol C Tables 4.2.6.8 and 6.1.1.4'
Cd Cd -0.8075 1.2024 'International Tables Vol C Tables 4.2.6.8 and 6.1.1.4'

loop_
_geom_angle_atom_site_label_1
_geom_angle_atom_site_label_2
_geom_angle_atom_site_label_3
_geom_angle
_geom_angle_site_symmetry_1
_geom_angle_site_symmetry_3
N2 Cd1 N1 173.2(3) 1_456 .
N2 Cd1 O11 96.0(3) 1_456 .
N1 Cd1 O11 85.9(2) . .
N2 Cd1 O12 87.4(3) 1_456 .
N1 Cd1 O12 92.5(3) . .
O11 Cd1 O12 164.2(2) . .
N2 Cd1 O5 85.0(3) 1_456 .
N1 Cd1 O5 89.2(2) . .
O11 Cd1 O5 76.3(2) . .
O12 Cd1 O5 119.5(3) . .
N2 Cd1 O8 108.8(2) 1_456 .
N1 Cd1 O8 77.8(2) . .
O11 Cd1 O8 80.8(2) . .
O12 Cd1 O8 83.5(2) . .
O5 Cd1 O8 154.39(19) . .
N2 Cd1 O6 84.6(3) 1_456 .
N1 Cd1 O6 89.1(2) . .
O11 Cd1 O6 126.3(2) . .
O12 Cd1 O6 69.3(2) . .
O5 Cd1 O6 50.2(2) . .
O8 Cd1 O6 149.3(2) . .
C5 N1 C1 117.5(8) . .
C5 N1 Cd1 120.9(6) . .
C1 N1 Cd1 121.6(6) . .
N1 C1 C2 124.2(8) . .
N1 C1 H1 117.9 . .
C2 C1 H1 117.9 . .
C3 C2 C1 117.6(8) . .
C3 C2 H2 121.2 . .
C1 C2 H2 121.2 . .
C4 C3 C2 114.0(7) . .
C4 C3 C6 126.3(8) . .
C2 C3 C6 119.7(8) . .
C3 C4 C5 124.9(9) . .
C3 C4 H4 117.6 . .
C5 C4 H4 117.6 . .
N1 C5 C4 121.7(9) . .
N1 C5 H5 119.1 . .
C4 C5 H5 119.1 . .
C7 C6 C11 117.9(7) . .
C7 C6 C3 120.5(8) . .
C11 C6 C3 121.4(7) . .
O1 C7 C6 117.1(7) . .
O1 C7 C8 121.1(7) . .
C6 C7 C8 121.7(8) . .
C9 C8 C7 118.9(7) . .
C9 C8 H8 120.6 . .
C7 C8 H8 120.6 . .
C8 C9 C10 121.3(6) . .
C8 C9 C18 116.6(8) . .
C10 C9 C18 121.9(8) . .
O3 C10 C9 118.3(6) . .
O3 C10 C11 123.2(7) . .
C9 C10 C11 118.3(7) . .
C6 C11 C10 121.8(7) . .
C6 C11 H11 119.1 . .
C10 C11 H11 119.1 . .
C7 O1 C12 119.4(6) . .
O1 C12 C13 107.0(6) . .
O1 C12 H12A 110.3 . .
C13 C12 H12A 110.3 . .
O1 C12 H12B 110.3 . .
C13 C12 H12B 110.3 . .
H12A C12 H12B 108.6 . .
C14 C13 C12 111.2(5) . .
C14 C13 H13 108.2 . .
C12 C13 H13 108.2 . .
C13 C14 H14A 109.5 . .
C13 C14 H14B 109.5 . .
H14A C14 H14B 109.5 . .
C13 C14 H14C 109.5 . .
H14A C14 H14C 109.5 . .
H14B C14 H14C 109.5 . .
C13 C14 H14D 109.5 . .
H14A C14 H14D 141.1 . .
H14B C14 H14D 56.3 . .
H14C C14 H14D 56.3 . .
C13 C14 H14E 109.5 . .
H14A C14 H14E 56.3 . .
H14B C14 H14E 141.1 . .
H14C C14 H14E 56.3 . .
H14D C14 H14E 109.5 . .
C13 C14 H14F 109.5 . .
H14A C14 H14F 56.3 . .
H14B C14 H14F 56.3 . .
H14C C14 H14F 141.1 . .
H14D C14 H14F 109.5 . .
H14E C14 H14F 109.5 . .
C10 O3 C15 119.6(7) . .
O3 C15 C16 110.8(8) . .
O3 C15 H15A 109.5 . .
C16 C15 H15A 109.5 . .
O3 C15 H15B 109.5 . .
C16 C15 H15B 109.5 . .
H15A C15 H15B 108.1 . .
O4 C16 C15 105.1(9) . .
O4 C16 C17 99.1(7) . .
C15 C16 C17 110.1(7) . .
O4 C16 H16 113.8 . .
C15 C16 H16 113.8 . .
C17 C16 H16 113.8 . .
C16 O4 H4A 109.5 . .
C16 C17 H17A 109.5 . .
C16 C17 H17B 109.5 . .
H17A C17 H17B 109.5 . .
C16 C17 H17C 109.5 . .
H17A C17 H17C 109.5 . .
H17B C17 H17C 109.5 . .
C22 C18 C19 118.8(8) . .
C22 C18 C9 121.1(9) . .
C19 C18 C9 120.1(9) . .
C18 C19 C20 119.9(9) . .
C18 C19 H19 120.1 . .
C20 C19 H19 120.1 . .
C19 C20 N2 125.6(9) . .
C19 C20 H20 117.2 . .
N2 C20 H20 117.2 . .
C20 N2 C21 113.6(8) . .
C20 N2 Cd1 125.6(6) . 1_654
C21 N2 Cd1 120.8(7) . 1_654
C22 C21 N2 119.6(9) . .
C22 C21 H21 120.2 . .
N2 C21 H21 120.2 . .
C18 C22 C21 122.6(8) . .
C18 C22 H22 118.7 . .
C21 C22 H22 118.7 . .
N3 O5 Cd1 101.4(5) . .
N3 O6 Cd1 89.5(6) . .
O5 N3 O7 118.9(9) . .
O5 N3 O6 117.4(8) . .
O7 N3 O6 123.7(10) . .
N4 O8 Cd1 112.8(4) . .
O8 N4 O9 124.0(7) . .
O8 N4 O10 120.0(7) . .
O9 N4 O10 116.0(7) . .
C23 O11 Cd1 125.6(6) . .
O11 C23 N5 121.7(9) . .
O11 C23 H23 119.1 . .
N5 C23 H23 119.1 . .
C23 N5 C24 127.3(9) . .
C23 N5 C25 118.1(9) . .
C24 N5 C25 114.6(9) . .
N5 C24 H24A 109.5 . .
N5 C24 H24B 109.5 . .
H24A C24 H24B 109.5 . .
N5 C24 H24C 109.5 . .
H24A C24 H24C 109.5 . .
H24B C24 H24C 109.5 . .
N5 C25 H25A 109.5 . .
N5 C25 H25B 109.5 . .
H25A C25 H25B 109.5 . .
N5 C25 H25C 109.5 . .
H25A C25 H25C 109.5 . .
H25B C25 H25C 109.5 . .
C26 O12 Cd1 132.5(7) . .
O12 C26 N6 123.6(9) . .
O12 C26 H26 118.2 . .
N6 C26 H26 118.2 . .
C26 N6 C28 121.7(8) . .
C26 N6 C27 119.3(8) . .
C28 N6 C27 118.8(8) . .
N6 C27 H27A 109.5 . .
N6 C27 H27B 109.5 . .
H27A C27 H27B 109.5 . .
N6 C27 H27C 109.5 . .
H27A C27 H27C 109.5 . .
H27B C27 H27C 109.5 . .
N6 C27 H27D 109.5 . .
H27A C27 H27D 141.1 . .
H27B C27 H27D 56.3 . .
H27C C27 H27D 56.3 . .
N6 C27 H27E 109.5 . .
H27A C27 H27E 56.3 . .
H27B C27 H27E 141.1 . .
H27C C27 H27E 56.3 . .
H27D C27 H27E 109.5 . .
N6 C27 H27F 109.5 . .
H27A C27 H27F 56.3 . .
H27B C27 H27F 56.3 . .
H27C C27 H27F 141.1 . .
H27D C27 H27F 109.5 . .
H27E C27 H27F 109.5 . .
N6 C28 H28A 109.5 . .
N6 C28 H28B 109.5 . .
H28A C28 H28B 109.5 . .
N6 C28 H28C 109.5 . .
H28A C28 H28C 109.5 . .
H28B C28 H28C 109.5 . .
N7 Cd2 N8 171.8(3) . 1_654
N7 Cd2 O24 93.5(2) . .
N8 Cd2 O24 85.9(3) 1_654 .
N7 Cd2 O23 86.7(2) . .
N8 Cd2 O23 96.1(3) 1_654 .
O24 Cd2 O23 164.6(2) . .
N7 Cd2 O20 109.9(4) . .
N8 Cd2 O20 78.3(4) 1_654 .
O24 Cd2 O20 91.2(3) . .
O23 Cd2 O20 74.4(3) . .
N7 Cd2 O18 88.6(3) . .
N8 Cd2 O18 83.5(3) 1_654 .
O24 Cd2 O18 71.4(3) . .
O23 Cd2 O18 124.0(3) . .
O20 Cd2 O18 155.7(3) . .
N7 Cd2 O17 86.9(2) . .
N8 Cd2 O17 86.4(3) 1_654 .
O24 Cd2 O17 120.5(3) . .
O23 Cd2 O17 74.9(3) . .
O20 Cd2 O17 143.8(3) . .
O18 Cd2 O17 49.1(2) . .
C29 N7 C33 118.0(8) . .
C29 N7 Cd2 123.8(6) . .
C33 N7 Cd2 118.3(6) . .
C30 C29 N7 121.5(8) . .
C30 C29 H29 119.2 . .
N7 C29 H29 119.2 . .
C29 C30 C31 122.0(9) . .
C29 C30 H30 119.0 . .
C31 C30 H30 119.0 . .
C30 C31 C32 119.8(7) . .
C30 C31 C34 124.3(8) . .
C32 C31 C34 115.9(8) . .
C33 C32 C31 115.0(9) . .
C33 C32 H32 122.5 . .
C31 C32 H32 122.5 . .
N7 C33 C32 123.5(9) . .
N7 C33 H33 118.3 . .
C32 C33 H33 118.3 . .
C39 C34 C35 121.1(7) . .
C39 C34 C31 118.0(8) . .
C35 C34 C31 120.7(9) . .
C36 C35 O13 126.4(9) . .
C36 C35 C34 117.8(9) . .
O13 C35 C34 115.8(7) . .
C35 C36 C37 123.1(9) . .
C35 C36 H36 118.5 . .
C37 C36 H36 118.5 . .
C38 C37 C36 115.5(8) . .
C38 C37 C46 122.6(9) . .
C36 C37 C46 121.6(8) . .
C37 C38 C39 123.9(9) . .
C37 C38 O15 114.0(7) . .
C39 C38 O15 122.1(8) . .
C34 C39 C38 118.5(8) . .
C34 C39 H39 120.7 . .
C38 C39 H39 120.7 . .
C35 O13 C40 118.3(7) . .
O13 C40 C41 115.3(9) . .
O13 C40 H40A 108.5 . .
C41 C40 H40A 108.5 . .
O13 C40 H40B 108.5 . .
C41 C40 H40B 108.5 . .
H40A C40 H40B 107.5 . .
C42 C41 C40 110.6(6) . .
C42 C41 H41 108.7 . .
C40 C41 H41 108.7 . .
C41 C42 H42A 109.5 . .
C41 C42 H42B 109.5 . .
H42A C42 H42B 109.5 . .
C41 C42 H42C 109.5 . .
H42A C42 H42C 109.5 . .
H42B C42 H42C 109.5 . .
C41 C42 H42D 109.5 . .
H42A C42 H42D 141.1 . .
H42B C42 H42D 56.3 . .
H42C C42 H42D 56.3 . .
C41 C42 H42E 109.5 . .
H42A C42 H42E 56.3 . .
H42B C42 H42E 141.1 . .
H42C C42 H42E 56.3 . .
H42D C42 H42E 109.5 . .
C41 C42 H42F 109.5 . .
H42A C42 H42F 56.3 . .
H42B C42 H42F 56.3 . .
H42C C42 H42F 141.1 . .
H42D C42 H42F 109.5 . .
H42E C42 H42F 109.5 . .
C38 O15 C43 118.6(6) . .
O15 C43 C44 105.2(7) . .
O15 C43 H43A 110.7 . .
C44 C43 H43A 110.7 . .
O15 C43 H43B 110.7 . .
C44 C43 H43B 110.7 . .
H43A C43 H43B 108.8 . .
O16 C44 C43 113.4(9) . .
O16 C44 C45 110.9(7) . .
C43 C44 C45 107.1(7) . .
O16 C44 H44 108.5 . .
C43 C44 H44 108.5 . .
C45 C44 H44 108.5 . .
C44 O16 H16A 109.5 . .
C44 C45 H45A 109.5 . .
C44 C45 H45B 109.5 . .
H45A C45 H45B 109.5 . .
C44 C45 H45C 109.5 . .
H45A C45 H45C 109.5 . .
H45B C45 H45C 109.5 . .
N9 O17 Cd2 95.9(6) . .
N9 O18 Cd2 97.9(6) . .
O19 N9 O18 122.0(10) . .
O19 N9 O17 120.7(10) . .
O18 N9 O17 117.2(9) . .
C50 C46 C37 120.7(9) . .
C50 C46 C47 116.0(8) . .
C37 C46 C47 123.3(9) . .
C48 C47 C46 115.8(9) . .
C48 C47 H47 122.1 . .
C46 C47 H47 122.1 . .
N8 C48 C47 127.3(9) . .
N8 C48 H48 116.4 . .
C47 C48 H48 116.4 . .
C48 N8 C49 121.4(7) . .
C48 N8 Cd2 119.6(6) . 1_456
C49 N8 Cd2 118.8(6) . 1_456
N8 C49 C50 120.5(9) . .
N8 C49 H49 119.7 . .
C50 C49 H49 119.7 . .
C46 C50 C49 119.0(9) . .
C46 C50 H50 120.5 . .
C49 C50 H50 120.5 . .
O23 C51 N11 127.0(10) . .
O23 C51 H51 116.5 . .
N11 C51 H51 116.5 . .
N11 C52 H52A 109.5 . .
N11 C52 H52B 109.5 . .
H52A C52 H52B 109.5 . .
N11 C52 H52C 109.5 . .
H52A C52 H52C 109.5 . .
H52B C52 H52C 109.5 . .
N11 C53 H53A 109.5 . .
N11 C53 H53B 109.5 . .
H53A C53 H53B 109.5 . .
N11 C53 H53C 109.5 . .
H53A C53 H53C 109.5 . .
H53B C53 H53C 109.5 . .
N12 C54 O24 126.0(10) . .
N12 C54 H54 117.0 . .
O24 C54 H54 117.0 . .
N12 C55 H55A 109.5 . .
N12 C55 H55B 109.5 . .
H55A C55 H55B 109.5 . .
N12 C55 H55C 109.5 . .
H55A C55 H55C 109.5 . .
H55B C55 H55C 109.5 . .
N12 C56 H56A 109.5 . .
N12 C56 H56B 109.5 . .
H56A C56 H56B 109.5 . .
N12 C56 H56C 109.5 . .
H56A C56 H56C 109.5 . .
H56B C56 H56C 109.5 . .
O22 N10 O20 125.8(13) . .
O22 N10 O21 116.7(11) . .
O20 N10 O21 117.4(11) . .
C51 N11 C52 124.3(10) . .
C51 N11 C53 114.5(9) . .
C52 N11 C53 121.1(9) . .
C54 N12 C55 120.7(9) . .
C54 N12 C56 124.7(10) . .
C55 N12 C56 114.6(9) . .
N10 O20 Cd2 112.4(10) . .
C51 O23 Cd2 125.8(7) . .
C54 O24 Cd2 133.5(7) . .

loop_
_geom_bond_atom_site_label_1
_geom_bond_atom_site_label_2
_geom_bond_distance
_geom_bond_site_symmetry_2
Cd1 N2 2.260(8) 1_456
Cd1 N1 2.299(7) .
Cd1 O11 2.359(7) .
Cd1 O12 2.368(8) .
Cd1 O5 2.425(6) .
Cd1 O8 2.427(5) .
Cd1 O6 2.626(9) .
N1 C5 1.278(12) .
N1 C1 1.306(12) .
C1 C2 1.419(10) .
C1 H1 0.9500 .
C2 C3 1.408(11) .
C2 H2 0.9500 .
C3 C4 1.328(13) .
C3 C6 1.428(11) .
C4 C5 1.378(12) .
C4 H4 0.9500 .
C5 H5 0.9500 .
C6 C7 1.408(12) .
C6 C11 1.416(12) .
C7 O1 1.349(10) .
C7 C8 1.433(9) .
C8 C9 1.396(12) .
C8 H8 0.9500 .
C9 C10 1.422(12) .
C9 C18 1.512(11) .
C10 O3 1.314(10) .
C10 C11 1.427(9) .
C11 H11 0.9500 .
O1 C12 1.456(9) .
C12 C13 1.471(9) .
C12 H12A 0.9900 .
C12 H12B 0.9900 .
C13 C14 1.426(7) .
C13 H13 1.0000 .
C14 H14A 0.9800 .
C14 H14B 0.9800 .
C14 H14C 0.9800 .
C14 H14D 0.9800 .
C14 H14E 0.9800 .
C14 H14F 0.9800 .
O3 C15 1.400(12) .
C15 C16 1.525(13) .
C15 H15A 0.9900 .
C15 H15B 0.9900 .
C16 O4 1.496(12) .
C16 C17 1.619(11) .
C16 H16 1.0000 .
O4 H4A 0.8400 .
C17 H17A 0.9800 .
C17 H17B 0.9800 .
C17 H17C 0.9800 .
C18 C22 1.323(13) .
C18 C19 1.332(13) .
C19 C20 1.339(11) .
C19 H19 0.9500 .
C20 N2 1.344(12) .
C20 H20 0.9500 .
N2 C21 1.422(13) .
N2 Cd1 2.260(8) 1_654
C21 C22 1.369(12) .
C21 H21 0.9500 .
C22 H22 0.9500 .
O5 N3 1.216(11) .
O6 N3 1.300(11) .
N3 O7 1.251(10) .
O8 N4 1.200(9) .
O9 N4 1.228(8) .
N4 O10 1.270(9) .
O11 C23 1.250(10) .
C23 N5 1.320(12) .
C23 H23 0.9500 .
N5 C24 1.362(12) .
N5 C25 1.433(13) .
C24 H24A 0.9800 .
C24 H24B 0.9800 .
C24 H24C 0.9800 .
C25 H25A 0.9800 .
C25 H25B 0.9800 .
C25 H25C 0.9800 .
O12 C26 1.186(10) .
C26 N6 1.375(11) .
C26 H26 0.9500 .
N6 C28 1.436(11) .
N6 C27 1.483(12) .
C27 H27A 0.9800 .
C27 H27B 0.9800 .
C27 H27C 0.9800 .
C27 H27D 0.9800 .
C27 H27E 0.9800 .
C27 H27F 0.9800 .
C28 H28A 0.9800 .
C28 H28B 0.9800 .
C28 H28C 0.9800 .
Cd2 N7 2.276(7) .
Cd2 N8 2.283(6) 1_654
Cd2 O24 2.353(6) .
Cd2 O23 2.393(8) .
Cd2 O20 2.508(11) .
Cd2 O18 2.552(7) .
Cd2 O17 2.559(7) .
N7 C29 1.368(11) .
N7 C33 1.396(13) .
C29 C30 1.358(11) .
C29 H29 0.9500 .
C30 C31 1.368(13) .
C30 H30 0.9500 .
C31 C32 1.455(13) .
C31 C34 1.540(10) .
C32 C33 1.408(12) .
C32 H32 0.9500 .
C33 H33 0.9500 .
C34 C39 1.365(13) .
C34 C35 1.401(13) .
C35 C36 1.333(12) .
C35 O13 1.384(12) .
C36 C37 1.427(13) .
C36 H36 0.9500 .
C37 C38 1.352(12) .
C37 C46 1.471(11) .
C38 C39 1.358(11) .
C38 O15 1.446(10) .
C39 H39 0.9500 .
O13 C40 1.397(12) .
C40 C41 1.485(11) .
C40 H40A 0.9900 .
C40 H40B 0.9900 .
C41 C42 1.446(7) .
C41 H41 1.0000 .
C42 H42A 0.9800 .
C42 H42B 0.9800 .
C42 H42C 0.9800 .
C42 H42D 0.9800 .
C42 H42E 0.9800 .
C42 H42F 0.9800 .
O15 C43 1.454(11) .
C43 C44 1.522(12) .
C43 H43A 0.9900 .
C43 H43B 0.9900 .
C44 O16 1.367(11) .
C44 C45 1.666(12) .
C44 H44 1.0000 .
O16 H16A 0.8400 .
C45 H45A 0.9800 .
C45 H45B 0.9800 .
C45 H45C 0.9800 .
O17 N9 1.274(12) .
O18 N9 1.213(11) .
N9 O19 1.199(11) .
C46 C50 1.436(13) .
C46 C47 1.483(14) .
C47 C48 1.387(13) .
C47 H47 0.9500 .
C48 N8 1.253(13) .
C48 H48 0.9500 .
N8 C49 1.327(13) .
N8 Cd2 2.283(6) 1_456
C49 C50 1.440(11) .
C49 H49 0.9500 .
C50 H50 0.9500 .
C51 O23 1.233(13) .
C51 N11 1.322(13) .
C51 H51 0.9500 .
C52 N11 1.480(12) .
C52 H52A 0.9800 .
C52 H52B 0.9800 .
C52 H52C 0.9800 .
C53 N11 1.584(13) .
C53 H53A 0.9800 .
C53 H53B 0.9800 .
C53 H53C 0.9800 .
C54 N12 1.240(13) .
C54 O24 1.291(11) .
C54 H54 0.9500 .
C55 N12 1.429(13) .
C55 H55A 0.9800 .
C55 H55B 0.9800 .
C55 H55C 0.9800 .
C56 N12 1.440(12) .
C56 H56A 0.9800 .
C56 H56B 0.9800 .
C56 H56C 0.9800 .
N10 O22 1.199(11) .
N10 O20 1.223(13) .
N10 O21 1.318(13) .
